data_4115779
loop_
_publ_author_name
'Minoru Mitsumi'
'Tomoko Murase'
'Hideyuki Kishida'
'Tetsuya Yoshinari'
'Yoshiki Ozawa'
'Koshiro Toriumi'
'Takuya Sonoyama'
'Hiroshi Kitagawa'
'Tadaoki Mitani'

_publ_section_title
;
 Metallic Behavior and Periodical Valence Ordering in a MMX Chain
 Compound, Pt2(EtCS2)4I
;
_journal_name_full 'Journal of the American Chemical Society'
_journal_page_first 11179
_journal_page_last 11192
_journal_paper_doi 10.1021/ja010900v
_journal_volume 123
_journal_year 2001
_chemical_formula_moiety 'C12 H20 I Pt2 S8 '
_chemical_formula_sum 'C12 H20 I Pt2 S8'
_chemical_formula_weight 937.85
_chemical_name_common Pt2(EtCS2)4I
_space_group_IT_number 15
_symmetry_cell_setting monoclinic
_symmetry_Int_Tables_number 15
_symmetry_space_group_name_Hall '-C 2yc'
_symmetry_space_group_name_H-M 'C 1 2/c 1'
_audit_creation_date 'Sat Mar 18 19:10:02 2001'
_audit_creation_method 'from TEXRAY.INF file'
_cell_angle_alpha 90
_cell_angle_beta 125.14(1)
_cell_angle_gamma 90
_cell_formula_units_Z 4
_cell_length_a 17.417(4)
_cell_length_b 8.639(1)
_cell_length_c 18.525(4)
_cell_measurement_reflns_used 25
_cell_measurement_temperature 252
_cell_measurement_theta_max 14.9
_cell_measurement_theta_min 12.5
_cell_volume 2279.4(8)
_computing_cell_refinement 'Enraf Nonius CAD4'
_computing_data_collection 'Enraf Nonius CAD4'
_computing_data_reduction teXsan
_computing_publication_material teXsan
_computing_structure_refinement teXsan
_computing_structure_solution SIR92
_diffrn_ambient_temperature 252
_diffrn_measurement_device 'Enraf Nonius CAD4'
_diffrn_measurement_method \w-2\q
_diffrn_orient_matrix_UB_11 -0.06676
_diffrn_orient_matrix_UB_12 0.02075
_diffrn_orient_matrix_UB_13 -0.02248
_diffrn_orient_matrix_UB_21 0.01676
_diffrn_orient_matrix_UB_22 -0.01072
_diffrn_orient_matrix_UB_23 0.06126
_diffrn_orient_matrix_UB_31 0.01381
_diffrn_orient_matrix_UB_32 0.11337
_diffrn_orient_matrix_UB_33 0.00993
_diffrn_radiation_detector 'scintillation counter'
_diffrn_radiation_monochromator graphite
_diffrn_radiation_source 'fine-focus sealed tube'
_diffrn_radiation_type 'Mo K\a'
_diffrn_radiation_wavelength 0.71069
_diffrn_reflns_av_R_equivalents 0.069
_diffrn_reflns_av_sigmaI/netI 0.048
_diffrn_reflns_limit_h_max 20
_diffrn_reflns_limit_h_min -24
_diffrn_reflns_limit_k_max 12
_diffrn_reflns_limit_k_min 0
_diffrn_reflns_limit_l_max 26
_diffrn_reflns_limit_l_min 0
_diffrn_reflns_number 3614
_diffrn_reflns_reduction_process 'Lp corrections applied'
_diffrn_reflns_theta_max 30.0
_diffrn_reflns_theta_min 1.00
_diffrn_standards_decay_% 0.00
_diffrn_standards_interval_count 200
_diffrn_standards_number 3
_exptl_absorpt_coefficient_mu 14.294
_exptl_absorpt_correction_T_max 0.450
_exptl_absorpt_correction_T_min 0.218
_exptl_absorpt_correction_type integration
_exptl_crystal_colour black
_exptl_crystal_density_diffrn 2.732
_exptl_crystal_description plate
_exptl_crystal_F_000 1716.00
_exptl_crystal_size_max 0.226
_exptl_crystal_size_mid 0.093
_exptl_crystal_size_min 0.069
_refine_diff_density_max 0.90
_refine_diff_density_min -5.28
_refine_ls_extinction_method none
_refine_ls_goodness_of_fit_obs 1.961
_refine_ls_hydrogen_treatment noref
_refine_ls_matrix_type full
_refine_ls_number_constraints 0
_refine_ls_number_parameters 106
_refine_ls_number_reflns 2575
_refine_ls_number_restraints 0
_refine_ls_R_factor_obs 0.0358
_refine_ls_shift/esd_max 0.0000
_refine_ls_shift/esd_mean 0.0000
_refine_ls_structure_factor_coef F
_refine_ls_weighting_details 'w = 1/[\s^2^(Fo) + 0.00031|Fo|^2^]'
_refine_ls_weighting_scheme calc
_refine_ls_wR_factor_obs 0.0534
_reflns_number_observed 2575
_reflns_number_total 3517
_reflns_observed_criterion >3.0sigma(I)
_cod_data_source_file ja010900v_5.cif
_cod_data_source_block Pt2(EtCS2)4I_252K
_cod_depositor_comments
;
The following automatic conversions were performed:

'_refine_ls_weighting_scheme' value 'w = 1/[\s^2^(Fo) +
0.00031|Fo|^2^]' was changed to 'calc'. New tag
'_refine_ls_weighting_details' was created. The value of the new tag
was set to 'w = 1/[\s^2^(Fo) + 0.00031|Fo|^2^]'.

Automatic conversion script
Id: cif_fix_values 3143 2015-03-26 13:38:13Z robertas 
;
_cod_original_cell_volume 2279.6(8)
_cod_original_sg_symbol_H-M 'C 2/c '
_cod_original_formula_sum 'C12 H20 I Pt2 S8 '
_cod_database_code 4115779

loop_
_symmetry_equiv_pos_as_xyz
x,y,z
-x,y,1/2-z
-x,-y,-z
x,-y,1/2+z
1/2+x,1/2+y,z
1/2-x,1/2+y,1/2-z
1/2-x,1/2-y,-z
1/2+x,1/2-y,1/2+z

loop_
_atom_site_aniso_label
_atom_site_aniso_U_11
_atom_site_aniso_U_22
_atom_site_aniso_U_33
_atom_site_aniso_U_12
_atom_site_aniso_U_13
_atom_site_aniso_U_23
Pt(1) 0.0198(2) 0.0105(2) 0.0217(2) 0.0000 0.0128(2) 0.0000
Pt(2) 0.0184(2) 0.0103(2) 0.0199(2) 0.0000 0.0107(2) 0.0000
I(1) 0.0257(4) 0.0271(4) 0.0314(4) 0.0000 0.0131(3) 0.0000
S(1) 0.024(1) 0.020(1) 0.0247(10) -0.0026(8) 0.0111(9) -0.0050(8)
S(2) 0.020(1) 0.018(1) 0.027(1) 0.0023(7) 0.0106(9) -0.0001(8)
S(3) 0.029(1) 0.020(1) 0.033(1) -0.0032(8) 0.0223(10) -0.0010(8)
S(4) 0.029(1) 0.022(1) 0.026(1) -0.0024(8) 0.0182(10) -0.0048(8)
C(1) 0.023(4) 0.023(4) 0.025(4) -0.004(3) 0.014(3) 0.002(3)
C(2) 0.025(5) 0.036(5) 0.029(4) -0.001(4) 0.007(4) -0.001(4)
C(3) 0.024(6) 0.09(1) 0.079(10) 0.003(6) 0.023(6) 0.018(9)
C(4) 0.022(4) 0.024(4) 0.020(4) 0.006(3) 0.013(3) 0.003(3)
C(5) 0.039(5) 0.033(5) 0.030(4) 0.005(4) 0.025(4) 0.005(4)
C(6) 0.038(6) 0.052(7) 0.058(7) 0.001(5) 0.034(5) -0.002(5)

loop_
_atom_site_label
_atom_site_fract_x
_atom_site_fract_y
_atom_site_fract_z
_atom_site_U_iso_or_equiv
_atom_site_thermal_displace_type
_atom_site_calc_flag
_atom_site_occupancy
_atom_site_refinement_flags
Pt(1) 0.0000 0.12904(5) 0.2500 0.0168(1) Uani d 1.00 S
Pt(2) 0.0000 -0.18152(5) 0.2500 0.0164(1) Uani d 1.00 S
I(1) 0.0000 0.4738(1) 0.2500 0.0300(2) Uani d 1.00 S
S(1) 0.1418(2) 0.1379(3) 0.3896(1) 0.0246(5) Uani d 1.00 .
S(2) 0.1623(2) -0.1924(2) 0.3502(1) 0.0236(5) Uani d 1.00 .
S(3) 0.0819(2) 0.1422(3) 0.1860(1) 0.0246(6) Uani d 1.00 .
S(4) 0.0221(2) -0.1923(3) 0.1373(1) 0.0241(5) Uani d 1.00 .
C(1) 0.2027(6) -0.026(1) 0.4077(5) 0.023(2) Uani d 1.00 .
C(2) 0.3056(7) -0.022(1) 0.4815(6) 0.035(2) Uani d 1.00 .
C(3) 0.3669(9) 0.010(2) 0.451(1) 0.070(5) Uani d 1.00 .
C(4) 0.0730(6) -0.027(1) 0.1367(5) 0.022(2) Uani d 1.00 .
C(5) 0.1207(7) -0.032(1) 0.0904(6) 0.031(2) Uani d 1.00 .
C(6) 0.2250(8) -0.066(2) 0.1553(8) 0.045(3) Uani d 1.00 .
H(1) 0.3156 0.0575 0.5217 0.0416 Uiso calc 1.00 .
H(2) 0.3229 -0.1188 0.5109 0.0416 Uiso calc 1.00 .
H(3) 0.4308 0.0109 0.5000 0.0839 Uiso calc 1.00 .
H(4) 0.3578 -0.0689 0.4107 0.0839 Uiso calc 1.00 .
H(5) 0.3509 0.1074 0.4219 0.0839 Uiso calc 1.00 .
H(6) 0.1131 0.0649 0.0630 0.0373 Uiso calc 1.00 .
H(7) 0.0929 -0.1112 0.0468 0.0373 Uiso calc 1.00 .
H(8) 0.2538 -0.0680 0.1247 0.0539 Uiso calc 1.00 .
H(9) 0.2329 -0.1636 0.1825 0.0539 Uiso calc 1.00 .
H(10) 0.2531 0.0125 0.1992 0.0539 Uiso calc 1.00 .

loop_
_atom_type_symbol
_atom_type_oxidation_number
_atom_type_number_in_cell
_atom_type_scat_dispersion_real
_atom_type_scat_dispersion_imag
_atom_type_scat_source
C 0 48 0.003 0.002
;International Tables for Crystallography
(1992, Vol. C, Tables 4.2.6.8 and 6.1.1.1)
;
H 0 80 0.000 0.000
;International Tables for Crystallography
(1992, Vol. C, Table 6.1.1.2)
;
I 0 4 -0.474 1.812
;International Tables for Crystallography
(1992, Vol. C, Tables 4.2.6.8 and 6.1.1.1)
;
Pt 0 8 -1.703 8.390
;International Tables for Crystallography
(1992, Vol. C, Tables 4.2.6.8 and 6.1.1.1)
;
S 0 32 0.125 0.123
;International Tables for Crystallography
(1992, Vol. C, Tables 4.2.6.8 and 6.1.1.1)
;

loop_
_geom_angle_atom_site_label_1
_geom_angle_atom_site_label_2
_geom_angle_atom_site_label_3
_geom_angle
_geom_angle_site_symmetry_1
_geom_angle_site_symmetry_2
_geom_angle_site_symmetry_3
_geom_angle_publ_flag
Pt(2) Pt(1) I(1) 180.0 1_555 1_555 1_555 yes
Pt(2) Pt(1) S(1) 91.87(5) 1_555 1_555 1_555 yes
Pt(2) Pt(1) S(1) 91.87(5) 1_555 1_555 2_555 yes
Pt(2) Pt(1) S(3) 92.80(6) 1_555 1_555 1_555 yes
Pt(2) Pt(1) S(3) 92.80(6) 1_555 1_555 2_555 yes
I(1) Pt(1) S(1) 88.13(5) 1_555 1_555 1_555 yes
I(1) Pt(1) S(1) 88.13(5) 1_555 1_555 2_555 yes
I(1) Pt(1) S(3) 87.20(6) 1_555 1_555 1_555 yes
I(1) Pt(1) S(3) 87.20(6) 1_555 1_555 2_555 yes
S(1) Pt(1) S(1) 176.3(1) 1_555 1_555 2_555 yes
S(1) Pt(1) S(3) 89.70(8) 1_555 1_555 1_555 yes
S(1) Pt(1) S(3) 90.12(8) 1_555 1_555 2_555 yes
S(1) Pt(1) S(3) 90.12(8) 2_555 1_555 1_555 yes
S(1) Pt(1) S(3) 89.70(8) 2_555 1_555 2_555 yes
S(3) Pt(1) S(3) 174.4(1) 1_555 1_555 2_555 yes
Pt(1) Pt(2) I(1) 180.0 1_555 1_555 1_545 yes
Pt(1) Pt(2) S(2) 92.32(5) 1_555 1_555 1_555 yes
Pt(1) Pt(2) S(2) 92.32(5) 1_555 1_555 2_555 yes
Pt(1) Pt(2) S(4) 92.30(6) 1_555 1_555 1_555 yes
Pt(1) Pt(2) S(4) 92.30(6) 1_555 1_555 2_555 yes
I(1) Pt(2) S(2) 87.68(5) 1_545 1_555 1_555 yes
I(1) Pt(2) S(2) 87.68(5) 1_545 1_555 2_555 yes
I(1) Pt(2) S(4) 87.70(6) 1_545 1_555 1_555 yes
I(1) Pt(2) S(4) 87.70(6) 1_545 1_555 2_555 yes
S(2) Pt(2) S(2) 175.4(1) 1_555 1_555 2_555 yes
S(2) Pt(2) S(4) 87.80(8) 1_555 1_555 1_555 yes
S(2) Pt(2) S(4) 92.01(8) 1_555 1_555 2_555 yes
S(2) Pt(2) S(4) 92.01(8) 2_555 1_555 1_555 yes
S(2) Pt(2) S(4) 87.80(8) 2_555 1_555 2_555 yes
S(4) Pt(2) S(4) 175.4(1) 1_555 1_555 2_555 yes
Pt(1) I(1) Pt(2) 180.0 1_555 1_555 1_565 yes
Pt(1) S(1) C(1) 109.7(3) 1_555 1_555 1_555 yes
Pt(2) S(2) C(1) 110.2(3) 1_555 1_555 1_555 yes
Pt(1) S(3) C(4) 110.1(3) 1_555 1_555 1_555 yes
Pt(2) S(4) C(4) 109.4(3) 1_555 1_555 1_555 yes
S(1) C(1) S(2) 127.3(5) 1_555 1_555 1_555 yes
S(1) C(1) C(2) 116.3(7) 1_555 1_555 1_555 yes
S(2) C(1) C(2) 116.3(7) 1_555 1_555 1_555 yes
C(1) C(2) C(3) 113.3(9) 1_555 1_555 1_555 yes
C(1) C(2) H(1) 108.5(9) 1_555 1_555 1_555 no
C(1) C(2) H(2) 108.5(9) 1_555 1_555 1_555 no
C(3) C(2) H(1) 108(1) 1_555 1_555 1_555 no
C(3) C(2) H(2) 108(1) 1_555 1_555 1_555 no
H(1) C(2) H(2) 109.5(10) 1_555 1_555 1_555 no
C(2) C(3) H(3) 109(1) 1_555 1_555 1_555 no
C(2) C(3) H(4) 109(1) 1_555 1_555 1_555 no
C(2) C(3) H(5) 109(1) 1_555 1_555 1_555 no
H(3) C(3) H(4) 109(1) 1_555 1_555 1_555 no
H(3) C(3) H(5) 109(1) 1_555 1_555 1_555 no
H(4) C(3) H(5) 109(1) 1_555 1_555 1_555 no
S(3) C(4) S(4) 128.0(5) 1_555 1_555 1_555 yes
S(3) C(4) C(5) 115.3(7) 1_555 1_555 1_555 yes
S(4) C(4) C(5) 116.6(7) 1_555 1_555 1_555 yes
C(4) C(5) C(6) 110.9(8) 1_555 1_555 1_555 yes
C(4) C(5) H(6) 109.2(9) 1_555 1_555 1_555 no
C(4) C(5) H(7) 109.1(9) 1_555 1_555 1_555 no
C(6) C(5) H(6) 109.1(10) 1_555 1_555 1_555 no
C(6) C(5) H(7) 109.1(9) 1_555 1_555 1_555 no
H(6) C(5) H(7) 109.5(9) 1_555 1_555 1_555 no
C(5) C(6) H(8) 109(1) 1_555 1_555 1_555 no
C(5) C(6) H(9) 109(1) 1_555 1_555 1_555 no
C(5) C(6) H(10) 109(1) 1_555 1_555 1_555 no
H(8) C(6) H(9) 109(1) 1_555 1_555 1_555 no
H(8) C(6) H(10) 109(1) 1_555 1_555 1_555 no
H(9) C(6) H(10) 109(1) 1_555 1_555 1_555 no

loop_
_geom_bond_atom_site_label_1
_geom_bond_atom_site_label_2
_geom_bond_distance
_geom_bond_site_symmetry_1
_geom_bond_site_symmetry_2
_geom_bond_publ_flag
Pt(1) Pt(2) 2.6830(6) 1_555 1_555 yes
Pt(1) I(1) 2.978(1) 1_555 1_555 yes
Pt(1) S(1) 2.333(2) 1_555 1_555 yes
Pt(1) S(1) 2.333(2) 1_555 2_555 yes
Pt(1) S(3) 2.323(2) 1_555 1_555 yes
Pt(1) S(3) 2.323(2) 1_555 2_555 yes
Pt(2) I(1) 2.978(1) 1_555 1_545 yes
Pt(2) S(2) 2.325(2) 1_555 1_555 yes
Pt(2) S(2) 2.325(2) 1_555 2_555 yes
Pt(2) S(4) 2.332(2) 1_555 1_555 yes
Pt(2) S(4) 2.332(2) 1_555 2_555 yes
S(1) C(1) 1.684(10) 1_555 1_555 yes
S(2) C(1) 1.682(9) 1_555 1_555 yes
S(3) C(4) 1.685(9) 1_555 1_555 yes
S(4) C(4) 1.683(10) 1_555 1_555 yes
C(1) C(2) 1.50(1) 1_555 1_555 yes
C(2) C(3) 1.50(2) 1_555 1_555 yes
C(4) C(5) 1.50(1) 1_555 1_555 yes
C(5) C(6) 1.52(1) 1_555 1_555 yes

loop_
_geom_contact_atom_site_label_1
_geom_contact_atom_site_label_2
_geom_contact_distance
_geom_contact_site_symmetry_1
_geom_contact_site_symmetry_2
Pt(1) Pt(2) 2.6830(6) 1_555 1_555
Pt(1) I(1) 2.978(1) 1_555 1_555
Pt(2) I(1) 2.978(1) 1_555 1_545
